data_7053869
loop_
_publ_author_name
'Jim\'enez-S\'anchez, Arturo'
'Rodr\'iguez, Mario'
'M\'etivier, R\'emi'
'Ramos-Ort\'iz, Gabriel'
'Maldonado, Jose Luis'
'R\'eboles, Netzahualcoyotl'
'Farf\'an, Norberto'
'Nakatani, Keitaro'
'Santillan, Rosa'

_publ_section_title
;
 Synthesis and crystal structures of a series of Schiff bases: a photo-,
 solvato- and acidochromic compound
;
_journal_issue 2
_journal_name_full 'New Journal of Chemistry'
_journal_page_first 730
_journal_paper_doi 10.1039/c3nj00895a
_journal_volume 38
_journal_year 2014
_chemical_absolute_configuration unk
_chemical_compound_source 'synthesis as described'
_chemical_formula_moiety 'C18 H20 N2 O1'
_chemical_formula_sum 'C18 H20 N2 O'
_chemical_formula_weight 280.36
_chemical_name_common 'Compound X'
_chemical_name_systematic ?
_space_group_crystal_system orthorhombic
_space_group_IT_number 29
_space_group_name_Hall 'P -2ac 2a'
_space_group_name_H-M_alt 'P 21 c a'
_atom_sites_solution_hydrogens geom
_atom_sites_solution_primary direct
_atom_sites_solution_secondary difmap
_audit_conform_dict_location ftp://ftp.iucr.org/pub/cif_core.dic
_audit_conform_dict_name cif_core.dic
_audit_conform_dict_version 2.4
_audit_creation_date 2012-08-23T18:57:47-00:00
_audit_creation_method 'WinGX routine CIF_UPDATE'
_cell_angle_alpha 90.0000
_cell_angle_beta 90.0000
_cell_angle_gamma 90.0000
_cell_formula_units_Z 4
_cell_length_a 7.80650(40)
_cell_length_b 16.42600(140)
_cell_length_c 12.12220(119)
_cell_measurement_reflns_used 2487
_cell_measurement_temperature 293(2)
_cell_measurement_theta_max 19.98
_cell_measurement_theta_min 2.91
_cell_measurement_wavelength 0.71073
_cell_volume 1554.4(2)
_computing_cell_refinement 'HKL Scalepack (Otwinowski & Minor 1997)'
_computing_data_collection 'Collect (Bruker AXS BV, 1997-2004)'
_computing_data_reduction 'HKL Denzo and Scalepack (Otwinowski & Minor 1997)'
_computing_molecular_graphics 'Ortep-3 for Windows (Farrugia, 1997)'
_computing_publication_material 'WinGX publication routines (Farrugia, 1999)'
_computing_structure_refinement 'SHELXL-97 (Sheldrick, 2008)'
_diffrn_ambient_temperature 293(2)
_diffrn_detector 'CCD plate'
_diffrn_detector_area_resol_mean 9
_diffrn_measured_fraction_theta_full 0.975
_diffrn_measured_fraction_theta_max 0.975
_diffrn_measurement_device '95mm CCD camera on \k-goniostat'
_diffrn_measurement_device_type KappaCCD
_diffrn_measurement_method 'CCD rotation images, thick slices'
_diffrn_orient_matrix_type 'by Bruker AXS Collect from scalepack cell'
_diffrn_orient_matrix_UB_11 0.266467E-1
_diffrn_orient_matrix_UB_12 -0.592479E-1
_diffrn_orient_matrix_UB_13 0.80818E-2
_diffrn_orient_matrix_UB_21 0.612371E-1
_diffrn_orient_matrix_UB_22 0.8384E-3
_diffrn_orient_matrix_UB_23 -0.724477E-1
_diffrn_orient_matrix_UB_31 0.109312
_diffrn_orient_matrix_UB_32 0.13973E-1
_diffrn_orient_matrix_UB_33 0.386154E-1
_diffrn_radiation_monochromator graphite
_diffrn_radiation_probe x-ray
_diffrn_radiation_type MoK\a
_diffrn_radiation_wavelength 0.71073
_diffrn_reflns_av_R_equivalents 0.0468
_diffrn_reflns_av_unetI/netI 0.0471
_diffrn_reflns_limit_h_max 7
_diffrn_reflns_limit_h_min -7
_diffrn_reflns_limit_k_max 15
_diffrn_reflns_limit_k_min -15
_diffrn_reflns_limit_l_max 11
_diffrn_reflns_limit_l_min -11
_diffrn_reflns_number 3602
_diffrn_reflns_reduction_process
;
 Scaled and merged with Sortav
 R.H. Blessing, (1987) Cryst. Rev. 1, 3-58
 R.H. Blessing, (1989) J. Appl. Cryst. 22, 396-397
;
_diffrn_reflns_theta_full 19.98
_diffrn_reflns_theta_max 19.98
_diffrn_reflns_theta_min 3.58
_diffrn_source 'Enraf Nonius FR590'
_exptl_absorpt_coefficient_mu 0.075
_exptl_absorpt_correction_T_max 1.0329
_exptl_absorpt_correction_T_min 0.9398
_exptl_absorpt_correction_type multi-scan
_exptl_absorpt_process_details
;
        [c.f. r.h. blessing, acta cryst. (1995), a51, 33-38]
;
_exptl_crystal_colour yellow
_exptl_crystal_density_diffrn 1.198
_exptl_crystal_density_method 'not measured'
_exptl_crystal_description plate
_exptl_crystal_F_000 600
_exptl_crystal_size_max 0.5
_exptl_crystal_size_mid 0.2
_exptl_crystal_size_min 0.1
_refine_diff_density_max 0.08
_refine_diff_density_min -0.095
_refine_diff_density_rms 0.021
_refine_ls_abs_structure_details 'Flack H D (1983), Acta Cryst. A39, 876-881'
_refine_ls_abs_structure_Flack -1(3)
_refine_ls_extinction_method none
_refine_ls_goodness_of_fit_ref 0.968
_refine_ls_hydrogen_treatment mixed
_refine_ls_matrix_type full
_refine_ls_number_parameters 191
_refine_ls_number_reflns 1418
_refine_ls_number_restraints 1
_refine_ls_restrained_S_all 0.968
_refine_ls_R_factor_all 0.0459
_refine_ls_R_factor_gt 0.0369
_refine_ls_shift/su_max 0.11
_refine_ls_shift/su_mean 0.009
_refine_ls_structure_factor_coef Fsqd
_refine_ls_weighting_details 'calc w=1/[\s^2^(Fo^2^)+(0.0787P)^2^+0.0000P] where P=(Fo^2^+2Fc^2^)/3'
_refine_ls_weighting_scheme calc
_refine_ls_wR_factor_gt 0.0968
_refine_ls_wR_factor_ref 0.1046
_reflns_number_gt 1249
_reflns_number_total 1418
_reflns_threshold_expression >2\s(I)
_cod_data_source_file c3nj00895a.txt
_cod_data_source_block san583
_cod_original_cell_volume 1554.424(218)
_cod_database_code 7053869

loop_
_space_group_symop_id
_space_group_symop_operation_xyz
1 'x, y, z'
2 'x+1/2, -y, -z'
3 'x, -y, z+1/2'
4 'x+1/2, y, -z+1/2'

loop_
_atom_site_label
_atom_site_type_symbol
_atom_site_fract_x
_atom_site_fract_y
_atom_site_fract_z
_atom_site_U_iso_or_equiv
_atom_site_adp_type
_atom_site_occupancy
_atom_site_symmetry_multiplicity
_atom_site_calc_flag
_atom_site_refinement_flags
C1 C -0.1841(4) 1.0139(2) 0.3779(3) 0.0563(10) Uani 1 1 d .
C2 C -0.1085(5) 0.9585(2) 0.4506(3) 0.0592(11) Uani 1 1 d .
H12 H -0.0494 0.9776 0.5119 0.071 Uiso 1 1 calc R
C2A C -0.2750(4) 0.9821(2) 0.2891(3) 0.0626(11) Uani 1 1 d .
H14 H -0.3287 1.0172 0.2398 0.075 Uiso 1 1 calc R
C3 C -0.1202(4) 0.8765(2) 0.4328(3) 0.0559(10) Uani 1 1 d .
H11 H -0.0679 0.8411 0.4823 0.067 Uiso 1 1 calc R
C3A C -0.2863(4) 0.8998(2) 0.2733(3) 0.0613(11) Uani 1 1 d .
H15 H -0.3489 0.8805 0.2135 0.074 Uiso 1 1 calc R
C4 C -0.2082(4) 0.8443(2) 0.3427(3) 0.0487(9) Uani 1 1 d .
C5 C -0.2140(4) 0.7571(2) 0.3225(3) 0.0545(10) Uani 1 1 d .
H9 H -0.1634 0.7243 0.376 0.065 Uiso 1 1 calc R
C6 C -0.2833(4) 0.7181(2) 0.2364(3) 0.0560(10) Uani 1 1 d .
H8 H -0.3374 0.7488 0.182 0.067 Uiso 1 1 calc R
C7 C -0.2780(4) 0.6321(2) 0.2241(3) 0.0536(10) Uani 1 1 d .
H7 H -0.2232 0.6011 0.2778 0.064 Uiso 1 1 calc R
C8 C -0.3262(5) 0.5105(2) 0.1271(3) 0.0521(9) Uani 1 1 d .
C9 C -0.1700(4) 0.4711(2) 0.1444(3) 0.0538(10) Uani 1 1 d .
H1 H -0.077 0.5009 0.1702 0.065 Uiso 1 1 calc R
C10 C -0.1507(5) 0.3889(2) 0.1239(3) 0.0553(10) Uani 1 1 d .
C11 C -0.2924(5) 0.3454(2) 0.0871(3) 0.0626(10) Uani 1 1 d .
H3 H -0.2825 0.2898 0.0745 0.075 Uiso 1 1 calc R
C12 C -0.4466(5) 0.3832(3) 0.0690(3) 0.0666(11) Uani 1 1 d .
H4 H -0.5397 0.3531 0.0439 0.08 Uiso 1 1 calc R
C13 C -0.4640(5) 0.4658(3) 0.0878(3) 0.0626(11) Uani 1 1 d .
H5 H -0.5681 0.4914 0.0741 0.075 Uiso 1 1 calc R
C14 C 0.0195(5) 0.3492(2) 0.1379(3) 0.0696(11) Uani 1 1 d .
H16A H 0.1042 0.3907 0.1544 0.084 Uiso 1 1 calc R
H16B H 0.0142 0.3126 0.2006 0.084 Uiso 1 1 calc R
C15 C -0.0813(6) 1.1317(3) 0.4847(4) 0.0945(15) Uani 1 1 d .
H17A H -0.087 1.19 0.4801 0.142 Uiso 1 1 calc R
H17B H 0.0362 1.1146 0.4828 0.142 Uiso 1 1 calc R
H17C H -0.133 1.1139 0.5525 0.142 Uiso 1 1 calc R
C15A C -0.2429(6) 1.1519(2) 0.3129(4) 0.0923(15) Uani 1 1 d .
H18A H -0.2227 1.207 0.3359 0.139 Uiso 1 1 calc R
H18B H -0.3639 1.1427 0.3067 0.139 Uiso 1 1 calc R
H18C H -0.1895 1.1428 0.2426 0.139 Uiso 1 1 calc R
N1 N -0.3465(4) 0.59552(18) 0.1411(3) 0.0574(8) Uani 1 1 d .
N2 N -0.1715(4) 1.0966(2) 0.3932(3) 0.0767(11) Uani 1 1 d .
O1 O 0.0740(3) 0.30474(15) 0.0442(2) 0.0682(8) Uani 1 1 d .
H1A H 0.0805 0.3354 -0.009 0.100(18) Uiso 1 1 calc R

loop_
_atom_site_aniso_label
_atom_site_aniso_U_11
_atom_site_aniso_U_22
_atom_site_aniso_U_33
_atom_site_aniso_U_23
_atom_site_aniso_U_13
_atom_site_aniso_U_12
C1 0.047(2) 0.059(3) 0.063(3) -0.002(2) -0.002(2) 0.0047(19)
C2 0.054(2) 0.069(3) 0.055(3) -0.013(2) -0.005(2) -0.007(2)
C2A 0.056(2) 0.060(3) 0.071(3) -0.001(2) -0.021(2) 0.0072(19)
C3 0.051(2) 0.071(3) 0.046(2) -0.0030(19) -0.0044(18) 0.004(2)
C3A 0.053(2) 0.064(3) 0.067(3) -0.006(2) -0.016(2) -0.002(2)
C4 0.0417(18) 0.049(2) 0.056(2) -0.005(2) 0.003(2) 0.0005(16)
C5 0.0417(18) 0.065(3) 0.057(3) 0.007(2) -0.0003(19) 0.0031(17)
C6 0.057(2) 0.053(2) 0.057(3) -0.002(2) -0.012(2) 0.006(2)
C7 0.051(2) 0.057(3) 0.053(3) 0.000(2) -0.0043(18) -0.0003(18)
C8 0.060(2) 0.056(2) 0.040(2) 0.0029(18) -0.0022(19) -0.001(2)
C9 0.057(2) 0.058(3) 0.046(2) 0.0011(19) -0.0054(18) 0.0010(19)
C10 0.067(3) 0.057(3) 0.042(2) -0.0025(19) 0.0028(19) 0.004(2)
C11 0.075(3) 0.056(2) 0.057(2) -0.0103(19) -0.001(2) -0.002(3)
C12 0.070(3) 0.065(3) 0.065(3) -0.008(2) -0.007(2) -0.010(2)
C13 0.058(3) 0.074(3) 0.056(3) -0.003(2) -0.009(2) 0.004(2)
C14 0.082(3) 0.076(3) 0.050(2) -0.011(2) 0.002(2) 0.019(2)
C15 0.109(4) 0.075(3) 0.100(4) -0.016(3) -0.012(3) -0.011(3)
C15A 0.093(3) 0.062(3) 0.122(4) -0.004(3) -0.013(3) 0.013(2)
N1 0.0627(19) 0.051(2) 0.058(2) 0.0008(16) -0.0052(17) 0.0013(14)
N2 0.086(3) 0.055(2) 0.089(3) -0.011(2) -0.020(2) 0.0047(18)
O1 0.0884(19) 0.0535(17) 0.0625(18) -0.0041(16) 0.0095(15) 0.0148(13)

loop_
_atom_type_symbol
_atom_type_description
_atom_type_scat_dispersion_real
_atom_type_scat_dispersion_imag
_atom_type_scat_source
C C 0.0033 0.0016 'International Tables Vol C Tables 4.2.6.8 and 6.1.1.4'
H H 0 0 'International Tables Vol C Tables 4.2.6.8 and 6.1.1.4'
N N 0.0061 0.0033 'International Tables Vol C Tables 4.2.6.8 and 6.1.1.4'
O O 0.0106 0.006 'International Tables Vol C Tables 4.2.6.8 and 6.1.1.4'

loop_
_geom_angle_atom_site_label_1
_geom_angle_atom_site_label_2
_geom_angle_atom_site_label_3
_geom_angle
N2 C1 C2A 120.8(4)
N2 C1 C2 121.9(4)
C2A C1 C2 117.3(3)
C3 C2 C1 120.9(3)
C3A C2A C1 120.8(3)
C2 C3 C4 122.0(3)
C2A C3A C4 122.6(3)
C3A C4 C3 116.3(3)
C3A C4 C5 122.3(3)
C3 C4 C5 121.4(3)
C6 C5 C4 127.9(3)
C5 C6 C7 123.0(3)
N1 C7 C6 122.2(3)
C13 C8 C9 118.9(3)
C13 C8 N1 118.5(3)
C9 C8 N1 122.4(3)
C10 C9 C8 121.4(3)
C9 C10 C11 118.2(3)
C9 C10 C14 120.4(3)
C11 C10 C14 121.4(3)
C12 C11 C10 121.1(3)
C11 C12 C13 120.2(4)
C12 C13 C8 120.0(4)
O1 C14 C10 113.7(3)
C7 N1 C8 120.5(3)
C1 N2 C15 122.5(4)
C1 N2 C15A 120.2(4)
C15 N2 C15A 117.3(4)

loop_
_geom_bond_atom_site_label_1
_geom_bond_atom_site_label_2
_geom_bond_distance
C1 N2 1.375(5)
C1 C2A 1.391(5)
C1 C2 1.397(5)
C2 C3 1.367(5)
C2A C3A 1.367(5)
C3 C4 1.394(5)
C3A C4 1.382(5)
C4 C5 1.454(5)
C5 C6 1.339(5)
C6 C7 1.422(5)
C7 N1 1.288(4)
C8 C13 1.387(5)
C8 C9 1.396(5)
C8 N1 1.416(5)
C9 C10 1.381(5)
C10 C11 1.391(5)
C10 C14 1.490(5)
C11 C12 1.371(5)
C12 C13 1.383(5)
C14 O1 1.415(4)
C15 N2 1.434(6)
C15A N2 1.444(5)

loop_
_geom_hbond_atom_site_label_D
_geom_hbond_atom_site_label_H
_geom_hbond_atom_site_label_A
_geom_hbond_distance_DH
_geom_hbond_distance_HA
_geom_hbond_distance_DA
_geom_hbond_angle_DHA
_geom_hbond_site_symmetry_A
O1 H1A N1 0.82 2.04 2.849(4) 167.1 2_565

loop_
_geom_torsion_atom_site_label_1
_geom_torsion_atom_site_label_2
_geom_torsion_atom_site_label_3
_geom_torsion_atom_site_label_4
_geom_torsion
C8 C13 C7 N1 98.6(6)
N1 C7 C6 C5 179.4(3)
C2 C1 N2 C15 -0.4(6)
C2A C1 N2 C15A -4.3(5)
C10 C14 O1 H1 55.5
